data_7003625
loop_
_publ_author_name
'Song, Yu-Fei'
'Berry, John F.'
'Weyherm\"uller, Thomas'
'Bill, Eckhard'

_publ_section_title
;
 Bond distances are not always what they appear to be: discovery and
 un-discovery of the longest Cr(v)&#xE002;N triple bond
;
_journal_issue 14
_journal_name_full 'Dalton Transactions'
_journal_page_first 1864
_journal_page_last 1871
_journal_paper_doi 10.1039/b717618j
_journal_year 2008
_chemical_formula_sum 'C18 H25 Cr N6 O5'
_chemical_formula_weight 457.44
_chemical_name_common L3CrN3
_chemical_name_systematic
;
?
;
_space_group_IT_number 61
_symmetry_cell_setting orthorhombic
_symmetry_space_group_name_Hall '-P 2ac 2ab'
_symmetry_space_group_name_H-M 'P b c a'
_atom_sites_solution_hydrogens geom
_atom_sites_solution_primary direct
_atom_sites_solution_secondary difmap
_audit_creation_method SHELXL-97
_cell_angle_alpha 90.00
_cell_angle_beta 90.00
_cell_angle_gamma 90.00
_cell_formula_units_Z 8
_cell_length_a 13.2255(6)
_cell_length_b 9.4894(4)
_cell_length_c 30.5577(12)
_cell_measurement_temperature 100(2)
_cell_volume 3835.1(3)
_computing_cell_refinement 'Nonius Collect Software'
_computing_data_collection 'Nonius Collect Software'
_computing_data_reduction 'Nonius Collect Software'
_computing_structure_refinement 'SHELXL-97 (Sheldrick, 1997)'
_computing_structure_solution 'SHELXS-97 (Sheldrick, 1990)'
_diffrn_ambient_temperature 100(2)
_diffrn_measured_fraction_theta_full 0.999
_diffrn_measured_fraction_theta_max 0.999
_diffrn_measurement_device_type 'Nonius Kappa-CCD'
_diffrn_radiation_monochromator graphite
_diffrn_radiation_source 'rotating anode, 50kV, 80 mA'
_diffrn_radiation_type MoK\a
_diffrn_radiation_wavelength 0.71073
_diffrn_reflns_av_R_equivalents 0.1017
_diffrn_reflns_av_sigmaI/netI 0.0591
_diffrn_reflns_limit_h_max 17
_diffrn_reflns_limit_h_min -18
_diffrn_reflns_limit_k_max 13
_diffrn_reflns_limit_k_min -13
_diffrn_reflns_limit_l_max 42
_diffrn_reflns_limit_l_min -42
_diffrn_reflns_number 38769
_diffrn_reflns_theta_full 30.00
_diffrn_reflns_theta_max 30.00
_diffrn_reflns_theta_min 3.08
_exptl_absorpt_coefficient_mu 0.643
_exptl_absorpt_correction_T_max 0.988
_exptl_absorpt_correction_T_min 0.935
_exptl_absorpt_correction_type gaussian
_exptl_crystal_density_diffrn 1.585
_exptl_crystal_density_method 'not measured'
_exptl_crystal_description 'transparent parallelepiped'
_exptl_crystal_F_000 1912
_exptl_crystal_size_max 0.18
_exptl_crystal_size_mid 0.04
_exptl_crystal_size_min 0.02
_refine_diff_density_max 0.410
_refine_diff_density_min -0.456
_refine_diff_density_rms 0.087
_refine_ls_extinction_method none
_refine_ls_goodness_of_fit_ref 1.108
_refine_ls_hydrogen_treatment noref
_refine_ls_matrix_type full
_refine_ls_number_parameters 272
_refine_ls_number_reflns 5586
_refine_ls_number_restraints 0
_refine_ls_restrained_S_all 1.108
_refine_ls_R_factor_all 0.0848
_refine_ls_R_factor_gt 0.0577
_refine_ls_shift/su_max 0.001
_refine_ls_shift/su_mean 0.000
_refine_ls_structure_factor_coef Fsqd
_refine_ls_weighting_details 'calc w=1/[\s^2^(Fo^2^)+(0.0259P)^2^+6.0778P] where P=(Fo^2^+2Fc^2^)/3'
_refine_ls_weighting_scheme calc
_refine_ls_wR_factor_gt 0.0986
_refine_ls_wR_factor_ref 0.1071
_reflns_number_gt 4275
_reflns_number_total 5586
_reflns_threshold_expression >2sigma(I)
_cod_data_source_file b717618j.txt
_cod_data_source_block Cpd6
_cod_depositor_comments
;
The following automatic conversions were performed:
'_symmetry_cell_setting' value 'Orthorhombic' changed to 'orthorhombic'
according to '/home/saulius/struct/CIF-dictionaries/cif_core.dic'
dictionary named 'cif_core.dic' version 2.4.1 from
2010-06-29.

'_exptl_absorpt_correction_type' value 'Gaussian' changed to
'gaussian' according to
'/home/saulius/struct/CIF-dictionaries/cif_core.dic' dictionary named
'cif_core.dic' version 2.4.1 from 2010-06-29.

Automatic conversion script
Id: cif_fix_enum 1527 2010-12-29 10:47:43Z saulius 
;
_cod_original_sg_symbol_H-M Pbca
_cod_database_code 7003625

loop_
_symmetry_equiv_pos_as_xyz
'x, y, z'
'-x+1/2, -y, z+1/2'
'-x, y+1/2, -z+1/2'
'x+1/2, -y+1/2, -z'
'-x, -y, -z'
'x-1/2, y, -z-1/2'
'x, -y-1/2, z-1/2'
'-x-1/2, y-1/2, z'

loop_
_atom_site_label
_atom_site_type_symbol
_atom_site_fract_x
_atom_site_fract_y
_atom_site_fract_z
_atom_site_U_iso_or_equiv
_atom_site_adp_type
_atom_site_occupancy
_atom_site_symmetry_multiplicity
_atom_site_calc_flag
_atom_site_refinement_flags
_atom_site_disorder_assembly
_atom_site_disorder_group
Cr1 Cr 0.55937(3) 0.35913(4) 0.159109(11) 0.00809(9) Uani 1 1 d . . .
N1 N 0.41678(15) 0.2889(2) 0.13622(6) 0.0100(4) Uani 1 1 d . . .
C2 C 0.37617(19) 0.1845(2) 0.16902(7) 0.0120(5) Uani 1 1 d . . .
H2A H 0.3898 0.0875 0.1586 0.014 Uiso 1 1 calc R . .
H2B H 0.3020 0.1962 0.1717 0.014 Uiso 1 1 calc R . .
C3 C 0.42523(18) 0.2060(2) 0.21362(7) 0.0121(5) Uani 1 1 d . . .
H3A H 0.4000 0.2943 0.2270 0.014 Uiso 1 1 calc R . .
H3B H 0.4074 0.1268 0.2332 0.014 Uiso 1 1 calc R . .
N4 N 0.53781(15) 0.2136(2) 0.20838(6) 0.0099(4) Uani 1 1 d . . .
C5 C 0.58259(19) 0.0739(2) 0.19485(8) 0.0122(5) Uani 1 1 d . . .
H5A H 0.5277 0.0100 0.1853 0.015 Uiso 1 1 calc R . .
H5B H 0.6166 0.0302 0.2203 0.015 Uiso 1 1 calc R . .
C6 C 0.65857(18) 0.0916(2) 0.15775(8) 0.0116(4) Uani 1 1 d . . .
H6A H 0.7229 0.1295 0.1694 0.014 Uiso 1 1 calc R . .
H6B H 0.6726 -0.0010 0.1441 0.014 Uiso 1 1 calc R . .
N7 N 0.61602(15) 0.1907(2) 0.12428(6) 0.0099(4) Uani 1 1 d . . .
C8 C 0.53253(19) 0.1226(2) 0.09833(8) 0.0131(5) Uani 1 1 d . . .
H8A H 0.5108 0.0351 0.1133 0.016 Uiso 1 1 calc R . .
H8B H 0.5583 0.0967 0.0690 0.016 Uiso 1 1 calc R . .
C9 C 0.4419(2) 0.2209(2) 0.09326(7) 0.0121(5) Uani 1 1 d . . .
H9A H 0.4575 0.2945 0.0713 0.015 Uiso 1 1 calc R . .
H9B H 0.3828 0.1667 0.0827 0.015 Uiso 1 1 calc R . .
C10 C 0.34383(19) 0.4108(2) 0.12989(8) 0.0118(4) Uani 1 1 d . . .
H10A H 0.3181 0.4397 0.1590 0.014 Uiso 1 1 calc R . .
H10B H 0.3819 0.4915 0.1176 0.014 Uiso 1 1 calc R . .
C11 C 0.25454(19) 0.3817(2) 0.10058(7) 0.0113(4) Uani 1 1 d . . .
C12 C 0.25656(19) 0.4297(2) 0.05696(8) 0.0131(5) Uani 1 1 d . . .
H12 H 0.3145 0.4786 0.0465 0.016 Uiso 1 1 calc R . .
C13 C 0.1759(2) 0.4072(3) 0.02900(8) 0.0151(5) Uani 1 1 d . . .
H13 H 0.1782 0.4425 -0.0001 0.018 Uiso 1 1 calc R . .
C14 C 0.09144(19) 0.3329(2) 0.04334(8) 0.0131(5) Uani 1 1 d . . .
C15 C 0.08618(19) 0.2855(3) 0.08651(8) 0.0140(5) Uani 1 1 d . . .
H15 H 0.0284 0.2359 0.0967 0.017 Uiso 1 1 calc R . .
C16 C 0.16757(19) 0.3124(3) 0.11462(8) 0.0135(5) Uani 1 1 d . . .
H16 H 0.1633 0.2824 0.1442 0.016 Uiso 1 1 calc R . .
O17 O 0.01557(14) 0.3154(2) 0.01327(6) 0.0188(4) Uani 1 1 d . . .
C18 C -0.0748(2) 0.2474(3) 0.02802(9) 0.0250(6) Uani 1 1 d . . .
H18A H -0.0596 0.1496 0.0359 0.037 Uiso 1 1 calc R . .
H18B H -0.1254 0.2490 0.0046 0.037 Uiso 1 1 calc R . .
H18C H -0.1013 0.2972 0.0537 0.037 Uiso 1 1 calc R . .
C19 C 0.59152(19) 0.2745(2) 0.24681(7) 0.0123(5) Uani 1 1 d . . .
H19A H 0.6150 0.1973 0.2661 0.015 Uiso 1 1 calc R . .
H19B H 0.5441 0.3339 0.2638 0.015 Uiso 1 1 calc R . .
C20 C 0.68199(18) 0.3632(2) 0.23252(8) 0.0115(4) Uani 1 1 d . . .
O21 O 0.74068(14) 0.40667(18) 0.26022(6) 0.0176(4) Uani 1 1 d . . .
O22 O 0.68738(13) 0.38922(17) 0.19073(5) 0.0118(3) Uani 1 1 d . . .
C23 C 0.69550(19) 0.2536(2) 0.09592(8) 0.0128(5) Uani 1 1 d . . .
H23A H 0.7053 0.1940 0.0697 0.015 Uiso 1 1 calc R . .
H23B H 0.7603 0.2572 0.1121 0.015 Uiso 1 1 calc R . .
C24 C 0.6652(2) 0.4031(2) 0.08180(8) 0.0141(5) Uani 1 1 d . . .
O25 O 0.70744(16) 0.4585(2) 0.05096(6) 0.0238(4) Uani 1 1 d . . .
O26 O 0.59673(13) 0.46309(17) 0.10643(5) 0.0121(3) Uani 1 1 d . . .
N31 N 0.50126(16) 0.5297(2) 0.18950(6) 0.0123(4) Uani 1 1 d . . .
N32 N 0.54215(16) 0.6403(2) 0.18006(6) 0.0135(4) Uani 1 1 d . . .
N33 N 0.57923(18) 0.7478(2) 0.17218(7) 0.0194(5) Uani 1 1 d . . .

loop_
_atom_site_aniso_label
_atom_site_aniso_U_11
_atom_site_aniso_U_22
_atom_site_aniso_U_33
_atom_site_aniso_U_23
_atom_site_aniso_U_13
_atom_site_aniso_U_12
Cr1 0.00891(17) 0.00693(15) 0.00845(15) 0.00014(13) 0.00062(14) -0.00059(14)
N1 0.0098(10) 0.0103(9) 0.0099(9) 0.0004(7) -0.0004(7) 0.0007(7)
C2 0.0118(12) 0.0114(10) 0.0127(11) 0.0023(8) 0.0005(9) -0.0029(9)
C3 0.0124(13) 0.0115(10) 0.0124(10) 0.0013(8) 0.0005(9) -0.0014(9)
N4 0.0100(10) 0.0092(9) 0.0104(9) 0.0006(7) -0.0006(7) -0.0005(7)
C5 0.0116(12) 0.0107(10) 0.0143(10) 0.0023(8) 0.0016(9) 0.0004(9)
C6 0.0099(11) 0.0108(10) 0.0141(10) 0.0026(9) 0.0000(10) 0.0036(8)
N7 0.0094(10) 0.0089(9) 0.0115(9) -0.0016(7) -0.0002(8) -0.0001(7)
C8 0.0120(12) 0.0114(11) 0.0158(11) -0.0034(9) 0.0017(9) 0.0017(9)
C9 0.0141(12) 0.0122(11) 0.0100(10) -0.0022(8) 0.0001(9) 0.0012(9)
C10 0.0106(12) 0.0106(10) 0.0142(11) -0.0007(9) 0.0000(9) 0.0013(9)
C11 0.0109(11) 0.0097(10) 0.0134(10) 0.0007(8) 0.0009(9) 0.0027(8)
C12 0.0109(12) 0.0138(11) 0.0145(11) 0.0010(9) 0.0031(9) -0.0005(9)
C13 0.0160(13) 0.0181(12) 0.0113(11) 0.0018(9) 0.0007(10) 0.0011(10)
C14 0.0110(12) 0.0139(11) 0.0144(11) -0.0002(8) -0.0011(9) 0.0014(9)
C15 0.0103(12) 0.0166(12) 0.0151(11) 0.0032(9) 0.0027(9) -0.0003(9)
C16 0.0114(12) 0.0159(11) 0.0133(11) 0.0033(9) 0.0015(9) 0.0031(9)
O17 0.0129(9) 0.0288(10) 0.0148(9) 0.0026(7) -0.0031(7) -0.0068(8)
C18 0.0148(15) 0.0396(17) 0.0205(13) 0.0045(12) -0.0010(11) -0.0111(12)
C19 0.0130(12) 0.0133(11) 0.0106(10) 0.0025(8) -0.0003(9) -0.0015(9)
C20 0.0100(11) 0.0096(10) 0.0148(10) -0.0005(9) -0.0011(9) 0.0006(9)
O21 0.0147(10) 0.0199(9) 0.0181(9) -0.0009(7) -0.0034(8) -0.0025(7)
O22 0.0101(9) 0.0122(8) 0.0130(8) 0.0006(6) -0.0001(7) -0.0025(6)
C23 0.0115(12) 0.0129(11) 0.0140(11) -0.0009(9) 0.0048(9) -0.0005(9)
C24 0.0157(13) 0.0115(10) 0.0152(11) -0.0001(9) 0.0007(10) -0.0022(9)
O25 0.0310(12) 0.0182(9) 0.0222(10) 0.0066(8) 0.0152(9) 0.0016(8)
O26 0.0141(9) 0.0102(8) 0.0120(8) 0.0007(6) 0.0023(7) 0.0008(6)
N31 0.0127(11) 0.0095(9) 0.0147(9) -0.0029(7) 0.0028(8) 0.0001(8)
N32 0.0137(11) 0.0141(9) 0.0126(9) -0.0019(8) -0.0002(8) 0.0022(8)
N33 0.0258(14) 0.0127(10) 0.0196(10) -0.0022(8) 0.0035(9) -0.0026(9)

loop_
_atom_type_symbol
_atom_type_description
_atom_type_scat_dispersion_real
_atom_type_scat_dispersion_imag
_atom_type_scat_source
C C 0.0033 0.0016 'International Tables Vol C Tables 4.2.6.8 and 6.1.1.4'
H H 0.0000 0.0000 'International Tables Vol C Tables 4.2.6.8 and 6.1.1.4'
N N 0.0061 0.0033 'International Tables Vol C Tables 4.2.6.8 and 6.1.1.4'
O O 0.0106 0.0060 'International Tables Vol C Tables 4.2.6.8 and 6.1.1.4'
Cr Cr 0.3209 0.6236 'International Tables Vol C Tables 4.2.6.8 and 6.1.1.4'

loop_
_geom_angle_atom_site_label_1
_geom_angle_atom_site_label_2
_geom_angle_atom_site_label_3
_geom_angle
_geom_angle_site_symmetry_1
_geom_angle_site_symmetry_3
_geom_angle_publ_flag
O26 Cr1 O22 96.53(7) . . ?
O26 Cr1 N31 94.04(7) . . ?
O22 Cr1 N31 89.16(8) . . ?
O26 Cr1 N7 82.77(7) . . ?
O22 Cr1 N7 93.06(7) . . ?
N31 Cr1 N7 176.30(8) . . ?
O26 Cr1 N4 167.28(7) . . ?
O22 Cr1 N4 81.82(7) . . ?
N31 Cr1 N4 98.54(8) . . ?
N7 Cr1 N4 84.72(8) . . ?
O26 Cr1 N1 96.43(7) . . ?
O22 Cr1 N1 166.48(7) . . ?
N31 Cr1 N1 93.73(8) . . ?
N7 Cr1 N1 84.79(8) . . ?
N4 Cr1 N1 84.69(8) . . ?
C9 N1 C2 112.19(17) . . ?
C9 N1 C10 110.89(17) . . ?
C2 N1 C10 111.02(18) . . ?
C9 N1 Cr1 103.14(14) . . ?
C2 N1 Cr1 107.71(14) . . ?
C10 N1 Cr1 111.60(14) . . ?
N1 C2 C3 110.79(19) . . ?
N4 C3 C2 109.51(19) . . ?
C19 N4 C3 114.10(18) . . ?
C19 N4 C5 111.68(18) . . ?
C3 N4 C5 112.12(18) . . ?
C19 N4 Cr1 104.48(13) . . ?
C3 N4 Cr1 104.32(13) . . ?
C5 N4 Cr1 109.50(13) . . ?
N4 C5 C6 111.46(18) . . ?
N7 C6 C5 109.20(19) . . ?
C23 N7 C6 112.59(19) . . ?
C23 N7 C8 112.57(18) . . ?
C6 N7 C8 111.44(18) . . ?
C23 N7 Cr1 104.25(14) . . ?
C6 N7 Cr1 105.71(14) . . ?
C8 N7 Cr1 109.77(14) . . ?
N7 C8 C9 111.56(18) . . ?
N1 C9 C8 110.34(18) . . ?
C11 C10 N1 115.71(18) . . ?
C16 C11 C12 117.4(2) . . ?
C16 C11 C10 123.4(2) . . ?
C12 C11 C10 119.2(2) . . ?
C13 C12 C11 121.3(2) . . ?
C12 C13 C14 120.2(2) . . ?
O17 C14 C13 116.0(2) . . ?
O17 C14 C15 123.9(2) . . ?
C13 C14 C15 120.0(2) . . ?
C14 C15 C16 118.9(2) . . ?
C11 C16 C15 122.1(2) . . ?
C14 O17 C18 117.1(2) . . ?
N4 C19 C20 111.23(18) . . ?
O21 C20 O22 125.5(2) . . ?
O21 C20 C19 119.1(2) . . ?
O22 C20 C19 115.3(2) . . ?
C20 O22 Cr1 113.98(15) . . ?
N7 C23 C24 110.50(19) . . ?
O25 C24 O26 125.2(2) . . ?
O25 C24 C23 119.9(2) . . ?
O26 C24 C23 114.9(2) . . ?
C24 O26 Cr1 115.46(15) . . ?
N32 N31 Cr1 114.46(16) . . ?
N33 N32 N31 177.7(3) . . ?

loop_
_geom_bond_atom_site_label_1
_geom_bond_atom_site_label_2
_geom_bond_distance
_geom_bond_site_symmetry_2
_geom_bond_publ_flag
Cr1 O26 1.9515(16) . ?
Cr1 O22 1.9702(17) . ?
Cr1 N31 2.0182(19) . ?
Cr1 N7 2.0612(19) . ?
Cr1 N4 2.0628(19) . ?
Cr1 N1 2.119(2) . ?
N1 C9 1.500(3) . ?
N1 C2 1.508(3) . ?
N1 C10 1.518(3) . ?
C2 C3 1.523(3) . ?
C3 N4 1.499(3) . ?
N4 C19 1.489(3) . ?
N4 C5 1.510(3) . ?
C5 C6 1.524(3) . ?
C6 N7 1.499(3) . ?
N7 C23 1.488(3) . ?
N7 C8 1.505(3) . ?
C8 C9 1.527(3) . ?
C10 C11 1.508(3) . ?
C11 C16 1.393(3) . ?
C11 C12 1.409(3) . ?
C12 C13 1.383(3) . ?
C13 C14 1.392(4) . ?
C14 O17 1.371(3) . ?
C14 C15 1.396(3) . ?
C15 C16 1.400(3) . ?
O17 C18 1.431(3) . ?
C19 C20 1.527(3) . ?
C20 O21 1.220(3) . ?
C20 O22 1.302(3) . ?
C23 C24 1.536(3) . ?
C24 O25 1.215(3) . ?
C24 O26 1.308(3) . ?
N31 N32 1.216(3) . ?
N32 N33 1.156(3) . ?
